data_2010513
loop_
_publ_author_name
'Nesterov, Vladimir N.'
'Antipin, Mikhail Yu.'
'Timofeeva, Tatiana V.'
'Clark, Ronald D.'

_publ_section_title <i>trans</i>,<i>trans</i>-2-Cyano-5-(4-methoxyphenyl)penta-2,4-dienethioamide
_journal_issue 1
_journal_name_full 'Acta Crystallographica Section C'
_journal_page_first 88
_journal_page_last 89
_journal_paper_doi 10.1107/S0108270199012998
_journal_volume 56
_journal_year 2000
_chemical_formula_sum 'C13 H12 N2 O S'
_chemical_formula_weight 244.31
_chemical_name_systematic ?
_space_group_IT_number 14
_symmetry_cell_setting monoclinic
_symmetry_space_group_name_Hall '-P 2yn'
_symmetry_space_group_name_H-M 'P 1 21/n 1'
_audit_creation_method SHELXL
_cell_angle_alpha 90.00
_cell_angle_beta 95.51(3)
_cell_angle_gamma 90.00
_cell_formula_units_Z 4
_cell_length_a 6.4590(13)
_cell_length_b 15.662(3)
_cell_length_c 12.276(3)
_cell_measurement_reflns_used 24
_cell_measurement_temperature 295(2)
_cell_measurement_theta_max 12
_cell_measurement_theta_min 11
_cell_volume 1236.1(5)
_computing_cell_refinement 'CAD-4 Software'
_computing_data_collection 'CAD-4 Software (Enraf-Nonius, 1989)'
_computing_data_reduction 'SHELXTL-Plus (Sheldrick, 1994)'
_computing_molecular_graphics SHELXTL-Plus
_computing_publication_material SHELXTL-Plus
_computing_structure_refinement SHELXTL-Plus
_computing_structure_solution SHELXTL-Plus
_diffrn_ambient_temperature 295(2)
_diffrn_measurement_device 'Enraf-Nonius CAD-4'
_diffrn_measurement_method \q/2\q
_diffrn_radiation_monochromator graphite
_diffrn_radiation_source 'fine-focus sealed tube'
_diffrn_radiation_type MoK\a
_diffrn_radiation_wavelength .71073
_diffrn_reflns_av_R_equivalents .112
_diffrn_reflns_av_sigmaI/netI .0866
_diffrn_reflns_limit_h_max 8
_diffrn_reflns_limit_h_min 0
_diffrn_reflns_limit_k_max 19
_diffrn_reflns_limit_k_min 0
_diffrn_reflns_limit_l_max 15
_diffrn_reflns_limit_l_min -15
_diffrn_reflns_number 2922
_diffrn_reflns_theta_max 26.96
_diffrn_reflns_theta_min 2.11
_diffrn_standards_decay_% 5
_diffrn_standards_interval_count 97
_diffrn_standards_number 3
_exptl_absorpt_coefficient_mu .246
_exptl_absorpt_correction_type none
_exptl_crystal_colour yellow
_exptl_crystal_density_diffrn 1.313
_exptl_crystal_density_method 'not measured'
_exptl_crystal_description prism
_exptl_crystal_F_000 512
_exptl_crystal_size_max .45
_exptl_crystal_size_mid .30
_exptl_crystal_size_min .25
_refine_diff_density_max .32
_refine_diff_density_min -.30
_refine_ls_extinction_method none
_refine_ls_goodness_of_fit_all 1.098
_refine_ls_goodness_of_fit_ref 1.334
_refine_ls_hydrogen_treatment mixed
_refine_ls_matrix_type full
_refine_ls_number_parameters 162
_refine_ls_number_reflns 2655
_refine_ls_number_restraints 0
_refine_ls_restrained_S_all 1.372
_refine_ls_restrained_S_obs 1.334
_refine_ls_R_factor_all .167
_refine_ls_R_factor_gt .076
_refine_ls_shift/esd_mean .000
_refine_ls_shift/su_max <0.001
_refine_ls_structure_factor_coef Fsqd
_refine_ls_weighting_details 'w = 1/[\s^2^(Fo^2^)+(0.1213P)^2^] where P = (Fo^2^+2Fc^2^)/3'
_refine_ls_weighting_scheme calc
_refine_ls_wR_factor_all .306
_refine_ls_wR_factor_ref .201
_reflns_number_gt 1283
_reflns_number_total 2688
_reflns_threshold_expression I>2\s(I)
_cod_data_source_file bm1375.cif
_cod_data_source_block (I)
_cod_depositor_comments
;
The following automatic conversions were performed:
'_symmetry_cell_setting' value 'Monoclinic' changed to 'monoclinic'
according to '/home/saulius/struct/CIF-dictionaries/cif_core.dic'
dictionary named 'cif_core.dic' version 2.4.1 from 2010-06-29.

Automatic conversion script
Id: cif_fix_enum 1527 2010-12-29 10:47:43Z saulius 

The following automatic conversions were performed:

'_symmetry_cell_setting' value 'Monoclinic' changed to 'monoclinic'
according to /home/saulius/struct/CIF-dictionaries/cif_core.dic
dictionary named 'cif_core.dic' version 2.4.1 from 2010-06-29.

Automatic conversion script
Id: cif_fix_values 1715 2011-07-08 13:25:40Z adriana 

The following automatic conversions were performed:

'_refine_ls_weighting_scheme' value 'calc w =
1/[\s^2^(Fo^2^)+(0.1213P)^2^] where P = (Fo^2^+2Fc^2^)/3' was changed
to 'calc'. New tag '_refine_ls_weighting_details' was created. The
value of the new tag was set to 'w = 1/[\s^2^(Fo^2^)+(0.1213P)^2^]
where P = (Fo^2^+2Fc^2^)/3'.

Automatic conversion script
Id: cif_fix_values 3143 2015-03-26 13:38:13Z robertas 
;
_cod_original_cell_volume 1236.1(4)
_cod_original_sg_symbol_H-M 'P 21/n'
_cod_database_code 2010513

loop_
_symmetry_equiv_pos_as_xyz
'x, y, z'
'-x+1/2, y+1/2, -z+1/2'
'-x, -y, -z'
'x-1/2, -y-1/2, z-1/2'

loop_
_atom_site_aniso_label
_atom_site_aniso_U_11
_atom_site_aniso_U_22
_atom_site_aniso_U_33
_atom_site_aniso_U_12
_atom_site_aniso_U_13
_atom_site_aniso_U_23
S1 .0753(8) .0490(7) .0867(9) -.0128(6) .0372(7) -.0034(6)
O1 .066(2) .060(2) .081(2) .007(2) .031(2) .004(2)
N1 .079(3) .057(2) .107(3) -.003(2) .041(2) .013(2)
N2 .065(2) .043(2) .071(3) -.002(2) .034(2) .004(2)
C1 .048(2) .049(2) .047(2) -.003(2) .004(2) -.004(2)
C2 .063(2) .044(2) .063(3) -.006(2) .018(2) .006(2)
C3 .070(3) .043(2) .057(3) .005(2) .010(2) .000(2)
C4 .052(2) .054(2) .046(2) .000(2) .008(2) .006(2)
C5 .057(2) .044(2) .075(3) -.007(2) .013(2) .002(2)
C6 .060(2) .043(2) .065(3) -.001(2) .011(2) -.003(2)
C7 .058(2) .047(2) .054(3) -.006(2) .009(2) .004(2)
C8 .058(2) .050(2) .051(2) .001(2) .010(2) .002(2)
C9 .055(2) .048(2) .050(2) -.005(2) .008(2) .000(2)
C10 .055(2) .040(2) .053(2) -.007(2) .009(2) .001(2)
C11 .059(2) .039(2) .052(2) -.005(2) .009(2) -.001(2)
C12 .062(3) .051(3) .067(3) .002(2) .022(2) .003(2)
C13 .080(3) .067(3) .085(4) .007(3) .033(3) -.006(3)

loop_
_atom_site_label
_atom_site_fract_x
_atom_site_fract_y
_atom_site_fract_z
_atom_site_U_iso_or_equiv
_atom_site_thermal_displace_type
_atom_site_calc_flag
_atom_site_refinement_flags
_atom_site_occupancy
_atom_site_disorder_group
_atom_site_type_symbol
S1 .1221(2) .74352(7) .15076(11) .0685(5) Uani d . 1 . S
O1 1.3971(5) .5001(2) -.2771(3) .0676(9) Uani d . 1 . O
N1 .6636(7) .9262(3) -.0180(4) .0787(13) Uani d . 1 . N
N2 .2078(6) .9008(2) .1019(3) .0578(10) Uani d . 1 . N
H1N .279(7) .943(3) .069(4) .080(16) Uiso d . 1 . H
H2N .099(7) .913(3) .130(4) .062(14) Uiso d . 1 . H
C1 .8939(6) .5876(3) -.1211(3) .0482(10) Uani d . 1 . C
C2 .9184(6) .4997(3) -.1393(4) .0560(11) Uani d . 1 . C
H2A .8214(6) .4617(3) -.1158(4) .067 Uiso calc R 1 . H
C3 1.0828(7) .4683(3) -.1915(4) .0563(11) Uani d . 1 . C
H3A 1.0948(7) .4099(3) -.2031(4) .068 Uiso calc R 1 . H
C4 1.2280(6) .5231(3) -.2259(3) .0506(10) Uani d . 1 . C
C5 1.2062(7) .6111(3) -.2093(4) .0580(11) Uani d . 1 . C
H5A 1.3030(7) .6487(3) -.2336(4) .070 Uiso calc R 1 . H
C6 1.0431(6) .6419(3) -.1573(3) .0557(11) Uani d . 1 . C
H6A 1.0321(6) .7004(3) -.1461(3) .067 Uiso calc R 1 . H
C7 .7203(6) .6166(3) -.0663(3) .0528(11) Uani d . 1 . C
H7A .6301(6) .5749(3) -.0449(3) .063 Uiso calc R 1 . H
C8 .6748(6) .6979(3) -.0428(3) .0529(10) Uani d . 1 . C
H8A .7622(6) .7411(3) -.0632(3) .063 Uiso calc R 1 . H
C9 .4982(7) .7207(3) .0120(3) .0508(10) Uani d . 1 . C
H9A .4129(7) .6763(3) .0310(3) .061 Uiso calc R 1 . H
C10 .4428(6) .8005(2) .0390(3) .0489(10) Uani d . 1 . C
C11 .2559(6) .8197(2) .0960(3) .0496(10) Uani d . 1 . C
C12 .5662(7) .8700(3) .0074(4) .0588(11) Uani d . 1 . C
C13 1.4261(8) .4114(3) -.2968(5) .0757(14) Uani d . 1 . C
H13A 1.5499(8) .4035(3) -.3331(5) .114 Uiso calc R 1 . H
H13B 1.3084(8) .3897(3) -.3422(5) .114 Uiso calc R 1 . H
H13C 1.4396(8) .3812(3) -.2284(5) .114 Uiso calc R 1 . H

loop_
_atom_type_symbol
_atom_type_description
_atom_type_scat_dispersion_real
_atom_type_scat_dispersion_imag
_atom_type_scat_source
C C .0033 .0016 'International Tables Vol C Tables 4.2.6.8 and 6.1.1.4'
H H .0000 .0000 'International Tables Vol C Tables 4.2.6.8 and 6.1.1.4'
N N .0061 .0033 'International Tables Vol C Tables 4.2.6.8 and 6.1.1.4'
O O .0106 .0060 'International Tables Vol C Tables 4.2.6.8 and 6.1.1.4'
S S .1246 .1234 'International Tables Vol C Tables 4.2.6.8 and 6.1.1.4'

loop_
_geom_angle_atom_site_label_1
_geom_angle_atom_site_label_2
_geom_angle_atom_site_label_3
_geom_angle
_geom_angle_publ_flag
C4 O1 C13 117.5(4) yes
C11 N2 H1N 123(3) yes
C11 N2 H2N 117(3) yes
H1N N2 H2N 120(4) yes
C6 C1 C2 117.1(4) yes
C6 C1 C7 123.6(4) yes
C2 C1 C7 119.3(4) yes
C3 C2 C1 121.7(4) no
C3 C2 H2A 119.1(2) no
C1 C2 H2A 119.1(2) no
C4 C3 C2 120.0(4) no
C4 C3 H3A 120.0(3) no
C2 C3 H3A 120.0(2) no
O1 C4 C3 125.5(4) yes
O1 C4 C5 115.2(4) yes
C3 C4 C5 119.4(4) no
C6 C5 C4 120.5(4) no
C6 C5 H5A 119.8(3) no
C4 C5 H5A 119.8(3) no
C5 C6 C1 121.4(4) no
C5 C6 H6A 119.3(3) no
C1 C6 H6A 119.3(2) no
C8 C7 C1 126.6(4) yes
C8 C7 H7A 116.7(3) no
C1 C7 H7A 116.7(2) no
C7 C8 C9 122.7(4) yes
C7 C8 H8A 118.7(3) no
C9 C8 H8A 118.7(3) no
C10 C9 C8 126.2(4) yes
C10 C9 H9A 116.9(2) no
C8 C9 H9A 116.9(2) no
C9 C10 C12 118.2(4) yes
C9 C10 C11 123.4(4) yes
C12 C10 C11 118.4(4) yes
N2 C11 C10 115.5(4) yes
N2 C11 S1 122.7(3) yes
C10 C11 S1 121.8(3) yes
N1 C12 C10 179.3(5) yes
O1 C13 H13A 109.5(2) no
O1 C13 H13B 109.5(3) no
H13A C13 H13B 109.5 no
O1 C13 H13C 109.5(3) no
H13A C13 H13C 109.5 no
H13B C13 H13C 109.5 no

loop_
_geom_bond_atom_site_label_1
_geom_bond_atom_site_label_2
_geom_bond_site_symmetry_1
_geom_bond_site_symmetry_2
_geom_bond_distance
_geom_bond_publ_flag
S1 C11 . . 1.653(4) yes
O1 C4 . . 1.361(5) yes
O1 C13 . . 1.425(6) yes
N1 C12 . . 1.143(6) yes
N2 C11 . . 1.312(5) yes
N2 H1N . . .92(5) yes
N2 H2N . . .83(5) yes
C1 C6 . . 1.390(6) no
C1 C2 . . 1.407(6) no
C1 C7 . . 1.435(6) yes
C2 C3 . . 1.382(6) no
C2 H2A . . .93 no
C3 C4 . . 1.368(6) no
C3 H3A . . .93 no
C4 C5 . . 1.401(6) no
C5 C6 . . 1.370(6) no
C5 H5A . . .93 no
C6 H6A . . .93 no
C7 C8 . . 1.344(6) yes
C7 H7A . . .93 no
C8 C9 . . 1.424(6) yes
C8 H8A . . .93 no
C9 C10 . . 1.351(6) yes
C9 H9A . . .93 no
C10 C12 . . 1.425(6) yes
C10 C11 . . 1.483(6) yes
C13 H13A . . .96 no
C13 H13B . . .96 no
C13 H13C . . .96 no

loop_
_geom_hbond_atom_site_label_D
_geom_hbond_atom_site_label_H
_geom_hbond_atom_site_label_A
_geom_hbond_site_symmetry_A
_geom_hbond_distance_DH
_geom_hbond_distance_HA
_geom_hbond_distance_DA
_geom_hbond_angle_DHA
_geom_hbond_publ_flag
N2 H1N N1 3_675 .92(5) 2.18(5) 3.042(5) 155(4) yes
N2 H2N O1 4_476 .83(5) 2.27(5) 3.035(5) 153(4) yes

loop_
_geom_torsion_atom_site_label_1
_geom_torsion_atom_site_label_2
_geom_torsion_atom_site_label_3
_geom_torsion_atom_site_label_4
_geom_torsion
_geom_torsion_publ_flag
C6 C1 C2 C3 -.3(6) no
C7 C1 C2 C3 -179.9(4) no
C1 C2 C3 C4 .5(7) no
C13 O1 C4 C3 .1(6) yes
C13 O1 C4 C5 -179.6(4) yes
C2 C3 C4 O1 179.4(4) no
C2 C3 C4 C5 -.9(6) no
O1 C4 C5 C6 -179.2(4) no
C3 C4 C5 C6 1.1(6) no
C4 C5 C6 C1 -.9(7) no
C2 C1 C6 C5 .4(6) no
C7 C1 C6 C5 -180.0(4) no
C6 C1 C7 C8 .5(7) no
C2 C1 C7 C8 -179.9(4) yes
C1 C7 C8 C9 180.0(4) yes
C7 C8 C9 C10 179.6(4) yes
C8 C9 C10 C12 2.2(6) yes
C8 C9 C10 C11 179.9(4) yes
C9 C10 C11 N2 -170.5(4) yes
C12 C10 C11 N2 7.1(6) yes
C9 C10 C11 S1 11.0(6) yes
C12 C10 C11 S1 -171.4(3) yes
C9 C10 C12 N1 15E1(5) no
C11 C10 C12 N1 -3E1(5) no

loop_
_cod_related_entry_id
_cod_related_entry_database
_cod_related_entry_code
1 ChemSpider 30652271
